data_4104536
loop_
_publ_author_name
'Tianbiao Liu'
'Bin Li'
'Michael L. Singleton'
'Michael B. Hall'
'Marcetta Y. Darensbourg'

_publ_contact_author
; 
Tianbiao Leo Liu 
Texas A&M University 
Department of CHemistry 
College Station, TX, 77840 
USA 
;
_publ_contact_author_email tliu@mail.chem.tamu.edu
_publ_section_title
;
 Sulfur Oxygenates of Biomimetics of the Diiron Subsite of the
 [FeFe]-Hydrogenase Active Site: Properties and Oxygen Damage Repair
 Possibilities
;
_journal_name_full 'Journal of the American Chemical Society'
_journal_page_first 8296
_journal_page_last 8307
_journal_paper_doi 10.1021/ja9016528
_journal_volume 131
_journal_year 2009
_chemical_formula_sum 'C13 H25 Fe2 O5.5 P2 S2'
_chemical_formula_weight 507.09
_chemical_name_systematic
; 
 ? 
;
_space_group_IT_number 14
_symmetry_cell_setting monoclinic
_symmetry_space_group_name_Hall '-P 2ybc'
_symmetry_space_group_name_H-M 'P 1 21/c 1'
_atom_sites_solution_hydrogens geom
_atom_sites_solution_primary direct
_atom_sites_solution_secondary difmap
_audit_creation_method SHELXL-97
_cell_angle_alpha 90.00
_cell_angle_beta 104.732(5)
_cell_angle_gamma 90.00
_cell_formula_units_Z 8
_cell_length_a 20.590(2)
_cell_length_b 9.4714(10)
_cell_length_c 22.335(2)
_cell_measurement_reflns_used 5578
_cell_measurement_temperature 106(2)
_cell_measurement_theta_max 63.14
_cell_measurement_theta_min 5.10
_cell_volume 4212.5(7)
_computing_cell_refinement 'Bruker SMART'
_computing_data_collection 'Bruker SMART'
_computing_data_reduction 'Bruker SAINT'
_computing_molecular_graphics 'Bruker SHELXTL'
_computing_publication_material 'Bruker SHELXTL'
_computing_structure_refinement 'SHELXL-97 (Sheldrick, 1997)'
_computing_structure_solution 'SHELXS-97 (Sheldrick, 1990)'
_diffrn_ambient_temperature 106(2)
_diffrn_measured_fraction_theta_full 0.950
_diffrn_measured_fraction_theta_max 0.950
_diffrn_measurement_device_type 'CCD area detector'
_diffrn_measurement_method 'phi and omega scans'
_diffrn_radiation_monochromator graphite
_diffrn_radiation_source 'fine-focus sealed tube'
_diffrn_radiation_type CuK\a
_diffrn_radiation_wavelength 1.54178
_diffrn_reflns_av_R_equivalents 0.1307
_diffrn_reflns_av_sigmaI/netI 0.1577
_diffrn_reflns_limit_h_max 23
_diffrn_reflns_limit_h_min -23
_diffrn_reflns_limit_k_max 10
_diffrn_reflns_limit_k_min -10
_diffrn_reflns_limit_l_max 24
_diffrn_reflns_limit_l_min -25
_diffrn_reflns_number 32656
_diffrn_reflns_theta_full 63.08
_diffrn_reflns_theta_max 63.08
_diffrn_reflns_theta_min 2.22
_exptl_absorpt_coefficient_mu 14.539
_exptl_absorpt_correction_T_max 0.6301
_exptl_absorpt_correction_T_min 0.3892
_exptl_absorpt_correction_type multi-scan
_exptl_absorpt_process_details 'SADABS; (Sheldrick, 2006)'
_exptl_crystal_colour red
_exptl_crystal_density_diffrn 1.599
_exptl_crystal_density_method 'not measured'
_exptl_crystal_description plate
_exptl_crystal_F_000 2088
_exptl_crystal_size_max 0.08
_exptl_crystal_size_mid 0.05
_exptl_crystal_size_min 0.04
_refine_diff_density_max 0.853
_refine_diff_density_min -0.948
_refine_diff_density_rms 0.139
_refine_ls_extinction_coef 0.00061(7)
_refine_ls_extinction_expression Fc^*^=kFc[1+0.001xFc^2^\l^3^/sin(2\q)]^-1/4^
_refine_ls_extinction_method SHELXL
_refine_ls_goodness_of_fit_ref 1.015
_refine_ls_hydrogen_treatment riding
_refine_ls_matrix_type full
_refine_ls_number_parameters 422
_refine_ls_number_reflns 6465
_refine_ls_number_restraints 0
_refine_ls_restrained_S_all 1.015
_refine_ls_R_factor_all 0.0931
_refine_ls_R_factor_gt 0.0589
_refine_ls_shift/su_max 0.003
_refine_ls_shift/su_mean 0.000
_refine_ls_structure_factor_coef Fsqd
_refine_ls_weighting_details 'calc w=1/[\s^2^(Fo^2^)+(0.0000P)^2^+0.0000P] where P=(Fo^2^+2Fc^2^)/3'
_refine_ls_weighting_scheme calc
_refine_ls_wR_factor_gt 0.1302
_refine_ls_wR_factor_ref 0.1493
_reflns_number_gt 4716
_reflns_number_total 6465
_reflns_threshold_expression >2sigma(I)
_cod_data_source_file ja9016528_si_005.cif
_cod_data_source_block data
_cod_original_cell_volume 4212.6(7)
_cod_original_formula_sum 'C13 H25 Fe2 O5.50 P2 S2'
_cod_database_code 4104536

loop_
_symmetry_equiv_pos_as_xyz
'x, y, z'
'-x, y+1/2, -z+1/2'
'-x, -y, -z'
'x, -y-1/2, z-1/2'

loop_
_atom_site_label
_atom_site_type_symbol
_atom_site_fract_x
_atom_site_fract_y
_atom_site_fract_z
_atom_site_U_iso_or_equiv
_atom_site_adp_type
_atom_site_occupancy
_atom_site_symmetry_multiplicity
_atom_site_calc_flag
_atom_site_refinement_flags
Fe1 Fe 0.38312(4) 0.58949(9) 0.17517(4) 0.0166(3) Uani 1 1 d .
Fe2 Fe 0.37346(4) 0.67574(9) 0.06191(4) 0.0162(3) Uani 1 1 d .
Fe3 Fe 0.05828(4) 0.43501(9) 0.35995(4) 0.0149(3) Uani 1 1 d .
Fe4 Fe 0.18350(4) 0.35861(9) 0.37159(4) 0.0149(3) Uani 1 1 d .
S1 S 0.40965(7) 0.46018(15) 0.09863(7) 0.0211(4) Uani 1 1 d .
S2 S 0.29190(7) 0.62488(15) 0.10322(6) 0.0171(4) Uani 1 1 d .
S3 S 0.13389(7) 0.55069(15) 0.31971(6) 0.0181(4) Uani 1 1 d .
S4 S 0.14059(7) 0.44257(15) 0.44264(6) 0.0152(4) Uani 1 1 d .
P1 P 0.35762(8) 0.75787(17) 0.23403(7) 0.0216(4) Uani 1 1 d .
P2 P 0.47884(7) 0.74576(16) 0.06442(7) 0.0192(4) Uani 1 1 d .
P3 P 0.00244(7) 0.26853(16) 0.39681(7) 0.0196(4) Uani 1 1 d .
P4 P 0.18004(7) 0.24067(16) 0.28346(7) 0.0184(4) Uani 1 1 d .
O1 O 0.3606(2) 0.3778(5) 0.2622(2) 0.0373(12) Uani 1 1 d .
O2 O 0.5240(2) 0.6544(5) 0.2330(2) 0.0373(12) Uani 1 1 d .
O3 O 0.3380(2) 0.9742(4) 0.05051(19) 0.0314(11) Uani 1 1 d .
O4 O 0.3273(2) 0.6166(4) -0.07042(19) 0.0332(11) Uani 1 1 d .
O5 O 0.23844(6) 0.73335(14) 0.10565(6) 0.0222(10) Uani 1 1 d .
O6 O 0.18531(6) 1.00660(14) 0.12581(6) 0.0320(11) Uani 1 1 d R
H1 H 0.1941 0.9206 0.1151 0.048 Uiso 1 1 d R
H2 H 0.1728 1.0554 0.0960 0.048 Uiso 1 1 d R
O7 O -0.00852(6) 0.34929(14) 0.23288(6) 0.0301(11) Uani 1 1 d R
O8 O 0.20693(6) 0.07854(14) 0.42652(6) 0.0325(12) Uani 1 1 d R
O9 O 0.32288(6) 0.45037(14) 0.40444(6) 0.0432(13) Uani 1 1 d R
O10 O -0.03196(6) 0.66169(14) 0.37796(6) 0.0302(11) Uani 1 1 d R
O11 O 0.14352(6) 0.36338(14) 0.50198(6) 0.0196(10) Uani 1 1 d R
C1 C 0.36843(6) 0.45933(14) 0.22636(6) 0.0230(15) Uani 1 1 d R
C2 C 0.46909(6) 0.62602(14) 0.20896(6) 0.0209(15) Uani 1 1 d R
C3 C 0.35219(6) 0.85429(14) 0.05638(6) 0.0198(15) Uani 1 1 d R
C4 C 0.34605(6) 0.63990(14) -0.01757(6) 0.0218(15) Uani 1 1 d R
C5 C 0.34550(6) 0.32737(14) 0.06558(6) 0.0267(16) Uani 1 1 d R
H5A H 0.3325 0.3395 0.0201 0.032 Uiso 1 1 calc R
H5B H 0.3661 0.2327 0.0743 0.032 Uiso 1 1 calc R
C6 C 0.2826(3) 0.3303(6) 0.0883(3) 0.0287(16) Uani 1 1 d .
H6A H 0.2950 0.3122 0.1334 0.034 Uiso 1 1 calc R
H6B H 0.2530 0.2521 0.0683 0.034 Uiso 1 1 calc R
C7 C 0.2427(3) 0.4679(6) 0.0761(3) 0.0262(16) Uani 1 1 d .
H7A H 0.2054 0.4627 0.0965 0.031 Uiso 1 1 calc R
H7B H 0.2228 0.4770 0.0310 0.031 Uiso 1 1 calc R
C8 C 0.2770(3) 0.7372(7) 0.2523(3) 0.0312(17) Uani 1 1 d .
H8A H 0.2701 0.8156 0.2787 0.047 Uiso 1 1 calc R
H8B H 0.2764 0.6477 0.2742 0.047 Uiso 1 1 calc R
H8C H 0.2410 0.7372 0.2139 0.047 Uiso 1 1 calc R
C9 C 0.4137(3) 0.7679(7) 0.3114(3) 0.043(2) Uani 1 1 d .
H9A H 0.3954 0.8345 0.3365 0.064 Uiso 1 1 calc R
H9B H 0.4580 0.8003 0.3086 0.064 Uiso 1 1 calc R
H9C H 0.4178 0.6743 0.3307 0.064 Uiso 1 1 calc R
C10 C 0.3577(3) 0.9378(6) 0.2062(3) 0.0269(16) Uani 1 1 d .
H10A H 0.3186 0.9522 0.1711 0.040 Uiso 1 1 calc R
H10B H 0.3989 0.9548 0.1929 0.040 Uiso 1 1 calc R
H10C H 0.3556 1.0036 0.2395 0.040 Uiso 1 1 calc R
C11 C 0.4877(3) 0.8069(6) -0.0108(2) 0.0271(16) Uani 1 1 d .
H11A H 0.5330 0.8446 -0.0061 0.041 Uiso 1 1 calc R
H11B H 0.4546 0.8811 -0.0265 0.041 Uiso 1 1 calc R
H11C H 0.4803 0.7277 -0.0400 0.041 Uiso 1 1 calc R
C12 C 0.5485(3) 0.6232(6) 0.0855(3) 0.0305(17) Uani 1 1 d .
H12A H 0.5903 0.6722 0.0850 0.046 Uiso 1 1 calc R
H12B H 0.5413 0.5450 0.0558 0.046 Uiso 1 1 calc R
H12C H 0.5517 0.5862 0.1272 0.046 Uiso 1 1 calc R
C13 C 0.5093(3) 0.8960(6) 0.1137(3) 0.0246(16) Uani 1 1 d .
H13A H 0.5108 0.8720 0.1567 0.037 Uiso 1 1 calc R
H13B H 0.4790 0.9763 0.1006 0.037 Uiso 1 1 calc R
H13C H 0.5544 0.9210 0.1104 0.037 Uiso 1 1 calc R
C14 C 0.0035(3) 0.5720(6) 0.3712(2) 0.0183(14) Uani 1 1 d .
C15 C 0.0175(3) 0.3813(6) 0.2829(3) 0.0207(15) Uani 1 1 d .
C16 C 0.1964(3) 0.1925(7) 0.4060(2) 0.0205(15) Uani 1 1 d .
C17 C 0.2687(3) 0.4148(6) 0.3910(3) 0.0239(15) Uani 1 1 d .
C18 C 0.1646(3) 0.7142(6) 0.3613(3) 0.0281(16) Uani 1 1 d .
H18A H 0.2140 0.7179 0.3675 0.034 Uiso 1 1 calc R
H18B H 0.1453 0.7948 0.3345 0.034 Uiso 1 1 calc R
C19 C 0.1497(4) 0.7347(7) 0.4226(3) 0.047(2) Uani 1 1 d .
H19A H 0.1008 0.7503 0.4153 0.056 Uiso 1 1 calc R
H19B H 0.1725 0.8222 0.4412 0.056 Uiso 1 1 calc R
C20 C 0.1694(3) 0.6183(6) 0.4692(2) 0.0155(14) Uani 1 1 d .
H20A H 0.1519 0.6415 0.5054 0.019 Uiso 1 1 calc R
H20B H 0.2190 0.6164 0.4836 0.019 Uiso 1 1 calc R
C21 C -0.0178(3) 0.3122(7) 0.4690(3) 0.0344(18) Uani 1 1 d .
H21A H -0.0475 0.3946 0.4629 0.052 Uiso 1 1 calc R
H21B H 0.0236 0.3337 0.5006 0.052 Uiso 1 1 calc R
H21C H -0.0404 0.2318 0.4826 0.052 Uiso 1 1 calc R
C22 C -0.0795(3) 0.2267(7) 0.3472(3) 0.0335(17) Uani 1 1 d .
H22A H -0.1028 0.1613 0.3688 0.050 Uiso 1 1 calc R
H22B H -0.0743 0.1826 0.3090 0.050 Uiso 1 1 calc R
H22C H -0.1059 0.3136 0.3371 0.050 Uiso 1 1 calc R
C23 C 0.0407(3) 0.0943(6) 0.4142(3) 0.0348(17) Uani 1 1 d .
H23A H 0.0093 0.0312 0.4275 0.052 Uiso 1 1 calc R
H23B H 0.0821 0.1026 0.4473 0.052 Uiso 1 1 calc R
H23C H 0.0512 0.0557 0.3770 0.052 Uiso 1 1 calc R
C24 C 0.2564(3) 0.1418(6) 0.2866(3) 0.0265(16) Uani 1 1 d .
H24A H 0.2522 0.0921 0.2473 0.040 Uiso 1 1 calc R
H24B H 0.2637 0.0731 0.3205 0.040 Uiso 1 1 calc R
H24C H 0.2946 0.2069 0.2937 0.040 Uiso 1 1 calc R
C25 C 0.1677(3) 0.3361(6) 0.2115(2) 0.0248(16) Uani 1 1 d .
H25A H 0.1732 0.2714 0.1788 0.037 Uiso 1 1 calc R
H25B H 0.2009 0.4121 0.2163 0.037 Uiso 1 1 calc R
H25C H 0.1224 0.3764 0.2002 0.037 Uiso 1 1 calc R
C26 C 0.1194(3) 0.0978(6) 0.2636(3) 0.0213(15) Uani 1 1 d .
H26A H 0.0739 0.1360 0.2568 0.032 Uiso 1 1 calc R
H26B H 0.1276 0.0292 0.2976 0.032 Uiso 1 1 calc R
H26C H 0.1241 0.0512 0.2258 0.032 Uiso 1 1 calc R

loop_
_atom_site_aniso_label
_atom_site_aniso_U_11
_atom_site_aniso_U_22
_atom_site_aniso_U_33
_atom_site_aniso_U_23
_atom_site_aniso_U_13
_atom_site_aniso_U_12
Fe1 0.0163(5) 0.0199(6) 0.0141(5) 0.0019(4) 0.0045(4) 0.0007(4)
Fe2 0.0165(5) 0.0184(6) 0.0148(5) 0.0003(4) 0.0058(4) -0.0017(4)
Fe3 0.0140(5) 0.0200(6) 0.0109(5) -0.0003(4) 0.0039(4) 0.0004(4)
Fe4 0.0150(5) 0.0187(6) 0.0122(5) 0.0004(4) 0.0058(4) 0.0017(4)
S1 0.0228(9) 0.0174(9) 0.0260(9) 0.0006(7) 0.0116(8) -0.0006(7)
S2 0.0159(8) 0.0229(9) 0.0126(8) 0.0000(7) 0.0038(7) -0.0016(7)
S3 0.0198(8) 0.0216(9) 0.0145(8) 0.0009(7) 0.0073(7) 0.0007(7)
S4 0.0151(8) 0.0203(9) 0.0093(8) 0.0006(6) 0.0017(7) 0.0000(6)
P1 0.0207(9) 0.0275(10) 0.0167(9) -0.0050(7) 0.0048(8) -0.0011(7)
P2 0.0188(9) 0.0210(10) 0.0200(9) 0.0021(7) 0.0088(8) -0.0010(7)
P3 0.0204(9) 0.0229(10) 0.0179(9) -0.0022(7) 0.0091(8) -0.0028(7)
P4 0.0198(9) 0.0235(10) 0.0140(9) -0.0003(7) 0.0083(7) -0.0003(7)
O1 0.032(3) 0.046(3) 0.029(3) 0.019(2) -0.001(2) -0.004(2)
O2 0.019(2) 0.051(3) 0.035(3) 0.010(2) -0.005(2) -0.001(2)
O3 0.031(3) 0.026(3) 0.036(3) 0.006(2) 0.007(2) -0.001(2)
O4 0.033(3) 0.045(3) 0.021(3) -0.004(2) 0.006(2) -0.010(2)
O5 0.016(2) 0.023(2) 0.030(2) 0.0059(19) 0.009(2) 0.0082(18)
O6 0.049(3) 0.030(3) 0.018(2) 0.000(2) 0.010(2) 0.007(2)
O7 0.033(3) 0.041(3) 0.013(2) -0.005(2) -0.001(2) 0.004(2)
O8 0.049(3) 0.027(3) 0.023(3) 0.006(2) 0.013(2) 0.016(2)
O9 0.023(3) 0.063(4) 0.046(3) -0.010(3) 0.014(3) -0.012(3)
O10 0.032(3) 0.040(3) 0.018(2) 0.000(2) 0.007(2) 0.014(2)
O11 0.023(2) 0.024(2) 0.011(2) 0.0013(18) 0.0025(19) 0.0003(19)
C1 0.026(4) 0.026(4) 0.016(4) 0.001(3) 0.003(3) 0.004(3)
C2 0.028(4) 0.020(4) 0.017(4) 0.010(3) 0.009(3) 0.002(3)
C3 0.016(3) 0.020(4) 0.022(4) 0.001(3) 0.003(3) 0.002(3)
C4 0.015(3) 0.027(4) 0.025(4) -0.001(3) 0.009(3) -0.003(3)
C5 0.036(4) 0.017(4) 0.032(4) -0.007(3) 0.017(3) -0.009(3)
C6 0.035(4) 0.024(4) 0.027(4) -0.007(3) 0.008(3) -0.009(3)
C7 0.020(4) 0.041(4) 0.017(4) 0.002(3) 0.004(3) -0.009(3)
C8 0.029(4) 0.043(5) 0.026(4) 0.006(3) 0.017(3) 0.008(3)
C9 0.062(5) 0.044(5) 0.021(4) -0.008(3) 0.007(4) 0.008(4)
C10 0.028(4) 0.027(4) 0.030(4) -0.006(3) 0.015(3) -0.002(3)
C11 0.029(4) 0.038(4) 0.018(4) -0.003(3) 0.012(3) -0.007(3)
C12 0.024(4) 0.028(4) 0.040(4) -0.002(3) 0.009(3) 0.001(3)
C13 0.018(3) 0.033(4) 0.022(4) 0.003(3) 0.005(3) -0.005(3)
C14 0.016(3) 0.028(4) 0.010(3) 0.010(3) 0.003(3) -0.003(3)
C15 0.019(4) 0.022(4) 0.025(4) 0.005(3) 0.012(3) 0.007(3)
C16 0.018(3) 0.033(4) 0.010(3) -0.006(3) 0.004(3) 0.003(3)
C17 0.022(4) 0.031(4) 0.023(4) -0.004(3) 0.014(3) -0.007(3)
C18 0.034(4) 0.024(4) 0.030(4) -0.004(3) 0.016(3) -0.004(3)
C19 0.074(6) 0.024(5) 0.043(5) -0.002(4) 0.014(4) -0.011(4)
C20 0.012(3) 0.020(4) 0.016(3) -0.008(3) 0.007(3) -0.006(3)
C21 0.035(4) 0.046(5) 0.027(4) -0.009(3) 0.017(3) -0.008(3)
C22 0.023(4) 0.049(5) 0.028(4) 0.001(3) 0.006(3) -0.009(3)
C23 0.037(4) 0.035(4) 0.035(4) 0.006(3) 0.012(4) 0.002(3)
C24 0.028(4) 0.028(4) 0.025(4) -0.012(3) 0.010(3) -0.001(3)
C25 0.037(4) 0.024(4) 0.016(3) -0.004(3) 0.011(3) -0.001(3)
C26 0.021(4) 0.026(4) 0.019(4) 0.002(3) 0.009(3) 0.001(3)

loop_
_atom_type_symbol
_atom_type_description
_atom_type_scat_dispersion_real
_atom_type_scat_dispersion_imag
_atom_type_scat_source
C C 0.0181 0.0091 'International Tables Vol C Tables 4.2.6.8 and 6.1.1.4'
H H 0.0000 0.0000 'International Tables Vol C Tables 4.2.6.8 and 6.1.1.4'
O O 0.0492 0.0322 'International Tables Vol C Tables 4.2.6.8 and 6.1.1.4'
P P 0.2955 0.4335 'International Tables Vol C Tables 4.2.6.8 and 6.1.1.4'
S S 0.3331 0.5567 'International Tables Vol C Tables 4.2.6.8 and 6.1.1.4'
Fe Fe -1.1336 3.1974 'International Tables Vol C Tables 4.2.6.8 and 6.1.1.4'

loop_
_geom_angle_atom_site_label_1
_geom_angle_atom_site_label_2
_geom_angle_atom_site_label_3
_geom_angle
C1 Fe1 C2 100.26(8)
C1 Fe1 S2 109.32(7)
C2 Fe1 S2 150.41(7)
C1 Fe1 P1 90.74(7)
C2 Fe1 P1 88.19(7)
S2 Fe1 P1 92.13(7)
C1 Fe1 S1 102.97(7)
C2 Fe1 S1 91.17(6)
S2 Fe1 S1 81.65(6)
P1 Fe1 S1 166.16(7)
C1 Fe1 Fe2 149.72(7)
C2 Fe1 Fe2 99.95(6)
S2 Fe1 Fe2 52.84(4)
P1 Fe1 Fe2 112.21(6)
S1 Fe1 Fe2 54.32(5)
C3 Fe2 C4 96.06(8)
C3 Fe2 S2 92.17(7)
C4 Fe2 S2 107.66(7)
C3 Fe2 S1 163.29(7)
C4 Fe2 S1 100.63(7)
S2 Fe2 S1 82.18(6)
C3 Fe2 P2 86.52(7)
C4 Fe2 P2 98.17(7)
S2 Fe2 P2 154.13(7)
S1 Fe2 P2 91.74(6)
C3 Fe2 Fe1 109.10(6)
C4 Fe2 Fe1 147.54(7)
S2 Fe2 Fe1 52.80(5)
S1 Fe2 Fe1 55.18(4)
P2 Fe2 Fe1 103.39(5)
C14 Fe3 C15 100.6(3)
C14 Fe3 S4 104.01(19)
C15 Fe3 S4 154.78(18)
C14 Fe3 P3 93.34(18)
C15 Fe3 P3 89.66(19)
S4 Fe3 P3 94.22(6)
C14 Fe3 S3 103.17(18)
C15 Fe3 S3 87.58(18)
S4 Fe3 S3 81.66(6)
P3 Fe3 S3 163.49(7)
C14 Fe3 Fe4 146.00(19)
C15 Fe3 Fe4 103.07(18)
S4 Fe3 Fe4 52.38(4)
P3 Fe3 Fe4 110.74(6)
S3 Fe3 Fe4 54.32(4)
C16 Fe4 C17 97.6(3)
C16 Fe4 S4 93.09(18)
C17 Fe4 S4 105.85(19)
C16 Fe4 P4 84.53(18)
C17 Fe4 P4 99.93(19)
S4 Fe4 P4 154.19(7)
C16 Fe4 S3 162.4(2)
C17 Fe4 S3 100.0(2)
S4 Fe4 S3 82.17(6)
P4 Fe4 S3 92.38(6)
C16 Fe4 Fe3 109.20(19)
C17 Fe4 Fe3 145.5(2)
S4 Fe4 Fe3 52.79(4)
P4 Fe4 Fe3 103.79(5)
S3 Fe4 Fe3 54.71(4)
C5 S1 Fe2 109.66(8)
C5 S1 Fe1 112.60(8)
Fe2 S1 Fe1 70.50(5)
O5 S2 C7 102.6(2)
O5 S2 Fe1 125.37(10)
C7 S2 Fe1 115.2(2)
O5 S2 Fe2 120.86(10)
C7 S2 Fe2 117.9(2)
Fe1 S2 Fe2 74.36(5)
C18 S3 Fe4 111.6(2)
C18 S3 Fe3 112.99(19)
Fe4 S3 Fe3 70.97(5)
O11 S4 C20 103.38(19)
O11 S4 Fe4 122.04(10)
C20 S4 Fe4 114.70(18)
O11 S4 Fe3 125.41(10)
C20 S4 Fe3 115.40(19)
Fe4 S4 Fe3 74.84(5)
C10 P1 C8 105.0(3)
C10 P1 C9 102.8(3)
C8 P1 C9 100.8(3)
C10 P1 Fe1 116.9(2)
C8 P1 Fe1 115.1(2)
C9 P1 Fe1 114.4(2)
C13 P2 C12 102.5(3)
C13 P2 C11 102.1(3)
C12 P2 C11 100.6(3)
C13 P2 Fe2 115.35(19)
C12 P2 Fe2 120.7(2)
C11 P2 Fe2 113.0(2)
C22 P3 C21 101.8(3)
C22 P3 C23 102.5(3)
C21 P3 C23 101.6(3)
C22 P3 Fe3 114.6(2)
C21 P3 Fe3 115.1(2)
C23 P3 Fe3 118.8(2)
C25 P4 C24 102.5(3)
C25 P4 C26 102.9(3)
C24 P4 C26 99.2(3)
C25 P4 Fe4 119.81(19)
C24 P4 Fe4 112.8(2)
C26 P4 Fe4 116.74(19)
H1 O6 H1 0.0
H1 O6 H2 110.8
H1 O6 H2 110.8
O1 C1 Fe1 176.8(3)
O2 C2 Fe1 176.5(2)
O3 C3 Fe2 177.6(2)
O4 C4 Fe2 179.4(2)
C6 C5 S1 116.4(2)
C6 C5 H5A 108.2
S1 C5 H5A 108.2
C6 C5 H5B 108.2
S1 C5 H5B 108.2
H5A C5 H5B 107.3
C5 C6 C7 115.1(4)
C5 C6 H6A 108.5
C7 C6 H6A 108.5
C5 C6 H6B 108.5
C7 C6 H6B 108.5
H6A C6 H6B 107.5
C6 C7 S2 114.3(4)
C6 C7 H7A 108.7
S2 C7 H7A 108.7
C6 C7 H7B 108.7
S2 C7 H7B 108.7
H7A C7 H7B 107.6
P1 C8 H8A 109.5
P1 C8 H8B 109.5
H8A C8 H8B 109.5
P1 C8 H8C 109.5
H8A C8 H8C 109.5
H8B C8 H8C 109.5
P1 C9 H9A 109.5
P1 C9 H9B 109.5
H9A C9 H9B 109.5
P1 C9 H9C 109.5
H9A C9 H9C 109.5
H9B C9 H9C 109.5
P1 C10 H10A 109.5
P1 C10 H10B 109.5
H10A C10 H10B 109.5
P1 C10 H10C 109.5
H10A C10 H10C 109.5
H10B C10 H10C 109.5
P2 C11 H11A 109.5
P2 C11 H11B 109.5
H11A C11 H11B 109.5
P2 C11 H11C 109.5
H11A C11 H11C 109.5
H11B C11 H11C 109.5
P2 C12 H12A 109.5
P2 C12 H12B 109.5
H12A C12 H12B 109.5
P2 C12 H12C 109.5
H12A C12 H12C 109.5
H12B C12 H12C 109.5
P2 C13 H13A 109.5
P2 C13 H13B 109.5
H13A C13 H13B 109.5
P2 C13 H13C 109.5
H13A C13 H13C 109.5
H13B C13 H13C 109.5
O10 C14 Fe3 179.2(5)
O7 C15 Fe3 178.6(5)
O8 C16 Fe4 176.1(4)
O9 C17 Fe4 178.8(5)
C19 C18 S3 116.7(5)
C19 C18 H18A 108.1
S3 C18 H18A 108.1
C19 C18 H18B 108.1
S3 C18 H18B 108.1
H18A C18 H18B 107.3
C18 C19 C20 117.4(6)
C18 C19 H19A 108.0
C20 C19 H19A 108.0
C18 C19 H19B 108.0
C20 C19 H19B 108.0
H19A C19 H19B 107.2
C19 C20 S4 116.0(4)
C19 C20 H20A 108.3
S4 C20 H20A 108.3
C19 C20 H20B 108.3
S4 C20 H20B 108.3
H20A C20 H20B 107.4
P3 C21 H21A 109.5
P3 C21 H21B 109.5
H21A C21 H21B 109.5
P3 C21 H21C 109.5
H21A C21 H21C 109.5
H21B C21 H21C 109.5
P3 C22 H22A 109.5
P3 C22 H22B 109.5
H22A C22 H22B 109.5
P3 C22 H22C 109.5
H22A C22 H22C 109.5
H22B C22 H22C 109.5
P3 C23 H23A 109.5
P3 C23 H23B 109.5
H23A C23 H23B 109.5
P3 C23 H23C 109.5
H23A C23 H23C 109.5
H23B C23 H23C 109.5
P4 C24 H24A 109.5
P4 C24 H24B 109.5
H24A C24 H24B 109.5
P4 C24 H24C 109.5
H24A C24 H24C 109.5
H24B C24 H24C 109.5
P4 C25 H25A 109.5
P4 C25 H25B 109.5
H25A C25 H25B 109.5
P4 C25 H25C 109.5
H25A C25 H25C 109.5
H25B C25 H25C 109.5
P4 C26 H26A 109.5
P4 C26 H26B 109.5
H26A C26 H26B 109.5
P4 C26 H26C 109.5
H26A C26 H26C 109.5
H26B C26 H26C 109.5

loop_
_geom_bond_atom_site_label_1
_geom_bond_atom_site_label_2
_geom_bond_distance
Fe1 C1 1.7592(15)
Fe1 C2 1.7730(16)
Fe1 S2 2.1650(17)
Fe1 P1 2.2133(17)
Fe1 S1 2.2794(16)
Fe1 Fe2 2.6173(12)
Fe2 C3 1.7434(16)
Fe2 C4 1.7538(15)
Fe2 S2 2.1661(16)
Fe2 S1 2.2552(17)
Fe2 P2 2.2558(17)
Fe3 C14 1.779(6)
Fe3 C15 1.786(6)
Fe3 S4 2.1671(16)
Fe3 P3 2.2288(17)
Fe3 S3 2.2678(16)
Fe3 Fe4 2.6265(12)
Fe4 C16 1.742(6)
Fe4 C17 1.777(6)
Fe4 S4 2.1553(16)
Fe4 P4 2.2486(17)
Fe4 S3 2.2570(17)
S1 C5 1.837(2)
S2 O5 1.5168(19)
S2 C7 1.814(6)
S3 C18 1.834(6)
S4 O11 1.5107(18)
S4 C20 1.816(5)
P1 C10 1.814(6)
P1 C8 1.818(6)
P1 C9 1.820(6)
P2 C13 1.810(6)
P2 C12 1.812(6)
P2 C11 1.829(5)
P3 C22 1.811(6)
P3 C21 1.813(6)
P3 C23 1.827(6)
P4 C25 1.805(6)
P4 C24 1.816(6)
P4 C26 1.817(6)
O1 C1 1.152(4)
O2 C2 1.153(4)
O3 C3 1.172(4)
O4 C4 1.166(4)
O6 H1 0.8804
O6 H1 0.8804
O6 H2 0.7977
O7 C15 1.151(6)
O8 C16 1.171(6)
O9 C17 1.131(6)
O10 C14 1.154(6)
C5 C6 1.507(6)
C5 H5A 0.9900
C5 H5B 0.9900
C6 C7 1.527(8)
C6 H6A 0.9900
C6 H6B 0.9900
C7 H7A 0.9900
C7 H7B 0.9900
C8 H8A 0.9800
C8 H8B 0.9800
C8 H8C 0.9800
C9 H9A 0.9800
C9 H9B 0.9800
C9 H9C 0.9800
C10 H10A 0.9800
C10 H10B 0.9800
C10 H10C 0.9800
C11 H11A 0.9800
C11 H11B 0.9800
C11 H11C 0.9800
C12 H12A 0.9800
C12 H12B 0.9800
C12 H12C 0.9800
C13 H13A 0.9800
C13 H13B 0.9800
C13 H13C 0.9800
C18 C19 1.490(9)
C18 H18A 0.9900
C18 H18B 0.9900
C19 C20 1.500(8)
C19 H19A 0.9900
C19 H19B 0.9900
C20 H20A 0.9900
C20 H20B 0.9900
C21 H21A 0.9800
C21 H21B 0.9800
C21 H21C 0.9800
C22 H22A 0.9800
C22 H22B 0.9800
C22 H22C 0.9800
C23 H23A 0.9800
C23 H23B 0.9800
C23 H23C 0.9800
C24 H24A 0.9800
C24 H24B 0.9800
C24 H24C 0.9800
C25 H25A 0.9800
C25 H25B 0.9800
C25 H25C 0.9800
C26 H26A 0.9800
C26 H26B 0.9800
C26 H26C 0.9800

loop_
_geom_torsion_atom_site_label_1
_geom_torsion_atom_site_label_2
_geom_torsion_atom_site_label_3
_geom_torsion_atom_site_label_4
_geom_torsion
C1 Fe1 Fe2 C3 139.38(15)
C2 Fe1 Fe2 C3 -89.39(8)
S2 Fe1 Fe2 C3 77.73(8)
P1 Fe1 Fe2 C3 2.74(9)
S1 Fe1 Fe2 C3 -173.62(8)
C1 Fe1 Fe2 C4 0.56(16)
C2 Fe1 Fe2 C4 131.80(14)
S2 Fe1 Fe2 C4 -61.08(13)
P1 Fe1 Fe2 C4 -136.07(12)
S1 Fe1 Fe2 C4 47.57(12)
C1 Fe1 Fe2 S2 61.65(13)
C2 Fe1 Fe2 S2 -167.11(8)
P1 Fe1 Fe2 S2 -74.99(7)
S1 Fe1 Fe2 S2 108.65(7)
C1 Fe1 Fe2 S1 -47.01(13)
C2 Fe1 Fe2 S1 84.23(7)
S2 Fe1 Fe2 S1 -108.65(7)
P1 Fe1 Fe2 S1 176.36(8)
C1 Fe1 Fe2 P2 -129.68(12)
C2 Fe1 Fe2 P2 1.56(7)
S2 Fe1 Fe2 P2 168.67(7)
P1 Fe1 Fe2 P2 93.68(7)
S1 Fe1 Fe2 P2 -82.67(7)
C14 Fe3 Fe4 C16 132.3(4)
C15 Fe3 Fe4 C16 -94.7(3)
S4 Fe3 Fe4 C16 78.9(2)
P3 Fe3 Fe4 C16 0.0(2)
S3 Fe3 Fe4 C16 -172.0(2)
C14 Fe3 Fe4 C17 -6.6(5)
C15 Fe3 Fe4 C17 126.4(4)
S4 Fe3 Fe4 C17 -60.0(3)
P3 Fe3 Fe4 C17 -138.9(3)
S3 Fe3 Fe4 C17 49.1(3)
C14 Fe3 Fe4 S4 53.4(3)
C15 Fe3 Fe4 S4 -173.6(2)
P3 Fe3 Fe4 S4 -78.90(7)
S3 Fe3 Fe4 S4 109.14(7)
C14 Fe3 Fe4 P4 -138.8(3)
C15 Fe3 Fe4 P4 -5.7(2)
S4 Fe3 Fe4 P4 167.82(7)
P3 Fe3 Fe4 P4 88.92(7)
S3 Fe3 Fe4 P4 -83.03(7)
C14 Fe3 Fe4 S3 -55.7(3)
C15 Fe3 Fe4 S3 77.29(19)
S4 Fe3 Fe4 S3 -109.14(7)
P3 Fe3 Fe4 S3 171.96(7)
C3 Fe2 S1 C5 129.3(3)
C4 Fe2 S1 C5 -48.39(8)
S2 Fe2 S1 C5 58.22(8)
P2 Fe2 S1 C5 -147.03(8)
Fe1 Fe2 S1 C5 107.84(8)
C3 Fe2 S1 Fe1 21.4(3)
C4 Fe2 S1 Fe1 -156.23(7)
S2 Fe2 S1 Fe1 -49.62(5)
P2 Fe2 S1 Fe1 105.13(6)
C1 Fe1 S1 C5 53.93(9)
C2 Fe1 S1 C5 154.74(11)
S2 Fe1 S1 C5 -54.09(9)
P1 Fe1 S1 C5 -118.1(3)
Fe2 Fe1 S1 C5 -103.84(9)
C1 Fe1 S1 Fe2 157.76(7)
C2 Fe1 S1 Fe2 -101.43(6)
S2 Fe1 S1 Fe2 49.75(5)
P1 Fe1 S1 Fe2 -14.2(3)
C1 Fe1 S2 O5 91.01(12)
C2 Fe1 S2 O5 -90.62(18)
P1 Fe1 S2 O5 -0.52(12)
S1 Fe1 S2 O5 -168.09(12)
Fe2 Fe1 S2 O5 -117.03(13)
C1 Fe1 S2 C7 -38.1(2)
C2 Fe1 S2 C7 140.3(2)
P1 Fe1 S2 C7 -129.6(2)
S1 Fe1 S2 C7 62.8(2)
Fe2 Fe1 S2 C7 113.9(2)
C1 Fe1 S2 Fe2 -151.95(7)
C2 Fe1 S2 Fe2 26.41(16)
P1 Fe1 S2 Fe2 116.51(6)
S1 Fe1 S2 Fe2 -51.06(5)
C3 Fe2 S2 O5 9.72(10)
C4 Fe2 S2 O5 -87.34(12)
S1 Fe2 S2 O5 173.93(11)
P2 Fe2 S2 O5 96.23(18)
Fe1 Fe2 S2 O5 122.20(12)
C3 Fe2 S2 C7 136.9(2)
C4 Fe2 S2 C7 39.8(2)
S1 Fe2 S2 C7 -58.9(2)
P2 Fe2 S2 C7 -136.6(3)
Fe1 Fe2 S2 C7 -110.6(2)
C3 Fe2 S2 Fe1 -112.48(7)
C4 Fe2 S2 Fe1 150.46(7)
S1 Fe2 S2 Fe1 51.73(5)
P2 Fe2 S2 Fe1 -25.97(17)
C16 Fe4 S3 C18 133.8(6)
C17 Fe4 S3 C18 -46.3(3)
S4 Fe4 S3 C18 58.5(2)
P4 Fe4 S3 C18 -146.8(2)
Fe3 Fe4 S3 C18 107.9(2)
C16 Fe4 S3 Fe3 25.9(6)
C17 Fe4 S3 Fe3 -154.23(19)
S4 Fe4 S3 Fe3 -49.41(5)
P4 Fe4 S3 Fe3 105.24(6)
C14 Fe3 S3 C18 45.6(3)
C15 Fe3 S3 C18 146.0(3)
S4 Fe3 S3 C18 -56.9(2)
P3 Fe3 S3 C18 -133.4(3)
Fe4 Fe3 S3 C18 -106.0(2)
C14 Fe3 S3 Fe4 151.67(19)
C15 Fe3 S3 Fe4 -107.99(18)
S4 Fe3 S3 Fe4 49.13(5)
P3 Fe3 S3 Fe4 -27.4(2)
C16 Fe4 S4 O11 10.7(2)
C17 Fe4 S4 O11 -88.1(2)
P4 Fe4 S4 O11 94.53(18)
S3 Fe4 S4 O11 173.70(11)
Fe3 Fe4 S4 O11 122.59(12)
C16 Fe4 S4 C20 136.8(3)
C17 Fe4 S4 C20 38.0(3)
P4 Fe4 S4 C20 -139.4(2)
S3 Fe4 S4 C20 -60.3(2)
Fe3 Fe4 S4 C20 -111.4(2)
C16 Fe4 S4 Fe3 -111.87(19)
C17 Fe4 S4 Fe3 149.3(2)
P4 Fe4 S4 Fe3 -28.06(16)
S3 Fe4 S4 Fe3 51.11(5)
C14 Fe3 S4 O11 88.8(2)
C15 Fe3 S4 O11 -104.0(4)
P3 Fe3 S4 O11 -5.75(12)
S3 Fe3 S4 O11 -169.66(12)
Fe4 Fe3 S4 O11 -118.80(13)
C14 Fe3 S4 C20 -41.9(3)
C15 Fe3 S4 C20 125.4(5)
P3 Fe3 S4 C20 -136.4(2)
S3 Fe3 S4 C20 59.7(2)
Fe4 Fe3 S4 C20 110.5(2)
C14 Fe3 S4 Fe4 -152.44(18)
C15 Fe3 S4 Fe4 14.8(4)
P3 Fe3 S4 Fe4 113.05(6)
S3 Fe3 S4 Fe4 -50.86(5)
C1 Fe1 P1 C10 -176.9(2)
C2 Fe1 P1 C10 82.9(2)
S2 Fe1 P1 C10 -67.5(2)
S1 Fe1 P1 C10 -4.7(4)
Fe2 Fe1 P1 C10 -17.1(2)
C1 Fe1 P1 C8 -53.0(2)
C2 Fe1 P1 C8 -153.3(2)
S2 Fe1 P1 C8 56.3(2)
S1 Fe1 P1 C8 119.2(3)
Fe2 Fe1 P1 C8 106.7(2)
C1 Fe1 P1 C9 63.0(3)
C2 Fe1 P1 C9 -37.2(3)
S2 Fe1 P1 C9 172.4(3)
S1 Fe1 P1 C9 -124.8(4)
Fe2 Fe1 P1 C9 -137.2(3)
C3 Fe2 P2 C13 43.8(2)
C4 Fe2 P2 C13 139.4(2)
S2 Fe2 P2 C13 -44.1(3)
S1 Fe2 P2 C13 -119.6(2)
Fe1 Fe2 P2 C13 -65.1(2)
C3 Fe2 P2 C12 167.8(3)
C4 Fe2 P2 C12 -96.5(3)
S2 Fe2 P2 C12 80.0(3)
S1 Fe2 P2 C12 4.5(3)
Fe1 Fe2 P2 C12 59.0(3)
C3 Fe2 P2 C11 -73.1(2)
C4 Fe2 P2 C11 22.5(2)
S2 Fe2 P2 C11 -160.9(2)
S1 Fe2 P2 C11 123.5(2)
Fe1 Fe2 P2 C11 178.0(2)
C14 Fe3 P3 C22 70.4(3)
C15 Fe3 P3 C22 -30.2(3)
S4 Fe3 P3 C22 174.7(2)
S3 Fe3 P3 C22 -110.5(3)
Fe4 Fe3 P3 C22 -134.1(2)
C14 Fe3 P3 C21 -47.2(3)
C15 Fe3 P3 C21 -147.8(3)
S4 Fe3 P3 C21 57.1(2)
S3 Fe3 P3 C21 131.9(3)
Fe4 Fe3 P3 C21 108.3(2)
C14 Fe3 P3 C23 -168.0(3)
C15 Fe3 P3 C23 91.4(3)
S4 Fe3 P3 C23 -63.6(3)
S3 Fe3 P3 C23 11.1(4)
Fe4 Fe3 P3 C23 -12.4(3)
C16 Fe4 P4 C25 -179.3(3)
C17 Fe4 P4 C25 -82.5(3)
S4 Fe4 P4 C25 95.0(3)
S3 Fe4 P4 C25 18.1(2)
Fe3 Fe4 P4 C25 72.3(2)
C16 Fe4 P4 C24 -58.5(3)
C17 Fe4 P4 C24 38.3(3)
S4 Fe4 P4 C24 -144.3(2)
S3 Fe4 P4 C24 138.9(2)
Fe3 Fe4 P4 C24 -166.9(2)
C16 Fe4 P4 C26 55.5(3)
C17 Fe4 P4 C26 152.3(3)
S4 Fe4 P4 C26 -30.3(3)
S3 Fe4 P4 C26 -107.2(2)
Fe3 Fe4 P4 C26 -53.0(2)
C2 Fe1 C1 O1 41(4)
S2 Fe1 C1 O1 -139(4)
P1 Fe1 C1 O1 -47(4)
S1 Fe1 C1 O1 135(4)
Fe2 Fe1 C1 O1 173(4)
C1 Fe1 C2 O2 -83(4)
S2 Fe1 C2 O2 98(4)
P1 Fe1 C2 O2 7(4)
S1 Fe1 C2 O2 173(4)
Fe2 Fe1 C2 O2 119(4)
C4 Fe2 C3 O3 -23(6)
S2 Fe2 C3 O3 -131(6)
S1 Fe2 C3 O3 159(6)
P2 Fe2 C3 O3 75(6)
Fe1 Fe2 C3 O3 178(100)
C3 Fe2 C4 O4 -53(27)
S2 Fe2 C4 O4 41(27)
S1 Fe2 C4 O4 126(27)
P2 Fe2 C4 O4 -141(27)
Fe1 Fe2 C4 O4 88(27)
Fe2 S1 C5 C6 -70.9(3)
Fe1 S1 C5 C6 5.5(3)
S1 C5 C6 C7 60.2(5)
C5 C6 C7 S2 -52.5(6)
O5 S2 C7 C6 -161.5(4)
Fe1 S2 C7 C6 -21.9(5)
Fe2 S2 C7 C6 63.0(5)
C15 Fe3 C14 O10 -59(47)
S4 Fe3 C14 O10 115(47)
P3 Fe3 C14 O10 -149(47)
S3 Fe3 C14 O10 31(47)
Fe4 Fe3 C14 O10 74(48)
C14 Fe3 C15 O7 65(20)
S4 Fe3 C15 O7 -103(20)
P3 Fe3 C15 O7 158(20)
S3 Fe3 C15 O7 -38(20)
Fe4 Fe3 C15 O7 -91(20)
C17 Fe4 C16 O8 -69(7)
S4 Fe4 C16 O8 -176(100)
P4 Fe4 C16 O8 30(7)
S3 Fe4 C16 O8 110(7)
Fe3 Fe4 C16 O8 133(7)
C16 Fe4 C17 O9 -60(25)
S4 Fe4 C17 O9 36(25)
P4 Fe4 C17 O9 -145(25)
S3 Fe4 C17 O9 120(25)
Fe3 Fe4 C17 O9 82(25)
Fe4 S3 C18 C19 -64.3(6)
Fe3 S3 C18 C19 13.4(6)
S3 C18 C19 C20 52.9(8)
C18 C19 C20 S4 -51.7(8)
O11 S4 C20 C19 -159.0(4)
Fe4 S4 C20 C19 65.8(5)
Fe3 S4 C20 C19 -18.4(5)
